data_2237569
loop_
_publ_author_name
'\<Starha, Pavel'
'Tr\'avn\'i\<cek, Zden\<ek'

_publ_section_title
;
 5-Bromo-1<i>H</i>-pyrrolo[2,3-<i>b</i>]pyridine
;
_journal_coeditor_code TK5196
_journal_issue 3
_journal_name_full 'Acta Crystallographica Section E'
_journal_page_first o381
_journal_paper_doi 10.1107/S1600536813004157
_journal_volume 69
_journal_year 2013
_chemical_formula_iupac 'C7 H5 Br N2'
_chemical_formula_moiety 'C7 H5 Br N2'
_chemical_formula_sum 'C7 H5 Br N2'
_chemical_formula_weight 197.04
_chemical_name_systematic
;
5-Bromo-1<i>H</i>-pyrrolo[2,3-<i>b</i>]pyridine
;
_space_group_IT_number 14
_symmetry_cell_setting monoclinic
_symmetry_space_group_name_Hall '-P 2ybc'
_symmetry_space_group_name_H-M 'P 1 21/c 1'
_atom_sites_solution_hydrogens geom
_atom_sites_solution_primary direct
_atom_sites_solution_secondary difmap
_audit_creation_method SHELXL-97
_cell_angle_alpha 90.00
_cell_angle_beta 103.403(5)
_cell_angle_gamma 90.00
_cell_formula_units_Z 4
_cell_length_a 8.9082(4)
_cell_length_b 13.3632(6)
_cell_length_c 5.8330(3)
_cell_measurement_reflns_used 4062
_cell_measurement_temperature 100(2)
_cell_measurement_theta_max 33.1
_cell_measurement_theta_min 3.04
_cell_volume 675.46(6)
_computing_cell_refinement
;
CrysAlis RED (Oxford Diffraction, 2009)
;
_computing_data_collection
;
CrysAlis CCD (Oxford Diffraction, 2009)
;
_computing_data_reduction
;
CrysAlis RED (Oxford Diffraction, 2009)
;
_computing_molecular_graphics 'DIAMOND (Brandenburg <i>et al.</i>, 2011)'
_computing_publication_material 'publCIF (Westrip, 2010)'
_computing_structure_refinement 'SHELXL97 (Sheldrick, 2008)'
_computing_structure_solution 'SHELXS97 (Sheldrick, 2008)'
_diffrn_ambient_temperature 100(2)
_diffrn_detector_area_resol_mean 8.3611
_diffrn_measured_fraction_theta_full 0.998
_diffrn_measured_fraction_theta_max 0.998
_diffrn_measurement_device_type 'Oxford Diffraction Xcalibur Sapphire2 CCD'
_diffrn_measurement_method '\w scans'
_diffrn_radiation_monochromator graphite
_diffrn_radiation_source 'Enhance (Mo) X-ray Source'
_diffrn_radiation_type MoK\a
_diffrn_radiation_wavelength 0.71073
_diffrn_reflns_av_R_equivalents 0.0221
_diffrn_reflns_av_sigmaI/netI 0.0195
_diffrn_reflns_limit_h_max 9
_diffrn_reflns_limit_h_min -10
_diffrn_reflns_limit_k_max 15
_diffrn_reflns_limit_k_min -15
_diffrn_reflns_limit_l_max 6
_diffrn_reflns_limit_l_min -6
_diffrn_reflns_number 3977
_diffrn_reflns_theta_full 24.99
_diffrn_reflns_theta_max 24.99
_diffrn_reflns_theta_min 3.05
_exptl_absorpt_coefficient_mu 5.995
_exptl_absorpt_correction_T_max 0.5332
_exptl_absorpt_correction_T_min 0.3272
_exptl_absorpt_correction_type multi-scan
_exptl_absorpt_process_details
;
(CrysAlis RED; Oxford Diffraction, 2009)
;
_exptl_crystal_colour colourless
_exptl_crystal_density_diffrn 1.938
_exptl_crystal_density_method 'not measured'
_exptl_crystal_description prim
_exptl_crystal_F_000 384
_exptl_crystal_size_max 0.24
_exptl_crystal_size_mid 0.24
_exptl_crystal_size_min 0.12
_refine_diff_density_max 1.687
_refine_diff_density_min -0.333
_refine_ls_extinction_method none
_refine_ls_goodness_of_fit_ref 1.128
_refine_ls_hydrogen_treatment constr
_refine_ls_matrix_type full
_refine_ls_number_parameters 91
_refine_ls_number_reflns 1185
_refine_ls_number_restraints 0
_refine_ls_restrained_S_all 1.128
_refine_ls_R_factor_all 0.0385
_refine_ls_R_factor_gt 0.0347
_refine_ls_shift/su_max 0.000
_refine_ls_shift/su_mean 0.000
_refine_ls_structure_factor_coef Fsqd
_refine_ls_weighting_details 'calc w=1/[\s^2^(Fo^2^)+(0.0578P)^2^+1.0071P] where P=(Fo^2^+2Fc^2^)/3'
_refine_ls_weighting_scheme calc
_refine_ls_wR_factor_gt 0.0913
_refine_ls_wR_factor_ref 0.0922
_reflns_number_gt 1047
_reflns_number_total 1185
_reflns_threshold_expression I>2\s(I)
_cod_data_source_file tk5196.cif
_cod_data_source_block I
_cod_original_cell_volume 675.47(6)
_cod_original_sg_symbol_H-M 'P 21/c'
_cod_database_code 2237569
_cod_database_fobs_code 2237569

loop_
_symmetry_equiv_pos_as_xyz
'x, y, z'
'-x, y+1/2, -z+1/2'
'-x, -y, -z'
'x, -y-1/2, z-1/2'

loop_
_atom_site_type_symbol
_atom_site_label
_atom_site_fract_x
_atom_site_fract_y
_atom_site_fract_z
_atom_site_U_iso_or_equiv
_atom_site_adp_type
_atom_site_calc_flag
_atom_site_refinement_flags
_atom_site_occupancy
_atom_site_symmetry_multiplicity
Br Br1 -0.02317(5) 0.34425(3) -0.26611(7) 0.0188(2) Uani d . 1 1
N N1 0.6033(4) 0.4228(3) 0.3167(6) 0.0151(7) Uani d . 1 1
H H1 0.6364 0.4519 0.4545 0.018 Uiso calc R 1 1
C C2 0.6944(5) 0.3858(3) 0.1738(8) 0.0168(9) Uani d . 1 1
H H2 0.8039 0.3886 0.2096 0.020 Uiso calc R 1 1
C C3 0.6054(5) 0.3447(3) -0.0253(8) 0.0151(9) Uani d . 1 1
H H3 0.6411 0.3135 -0.1491 0.018 Uiso calc R 1 1
C C4 0.3052(5) 0.3375(3) -0.1574(7) 0.0143(9) Uani d . 1 1
H H4 0.2942 0.3057 -0.3060 0.017 Uiso calc R 1 1
C C5 0.1780(5) 0.3665(3) -0.0748(7) 0.0153(9) Uani d . 1 1
C C6 0.1933(5) 0.4118(3) 0.1439(7) 0.0150(9) Uani d . 1 1
H H6 0.1023 0.4281 0.1944 0.018 Uiso calc R 1 1
N N7 0.3299(4) 0.4335(2) 0.2865(6) 0.0153(7) Uani d . 1 1
C C7 0.4494(5) 0.3572(3) -0.0129(7) 0.0148(9) Uani d . 1 1
C C8 0.4527(5) 0.4061(3) 0.2052(7) 0.0150(9) Uani d . 1 1

loop_
_atom_site_aniso_label
_atom_site_aniso_U_11
_atom_site_aniso_U_22
_atom_site_aniso_U_33
_atom_site_aniso_U_12
_atom_site_aniso_U_13
_atom_site_aniso_U_23
Br1 0.0135(3) 0.0203(3) 0.0197(3) 0.00003(15) -0.00191(18) -0.00174(16)
N1 0.0141(19) 0.0143(16) 0.0167(18) -0.0019(13) 0.0034(15) -0.0021(14)
C2 0.011(2) 0.015(2) 0.025(2) 0.0024(16) 0.0054(18) 0.0023(18)
C3 0.015(2) 0.013(2) 0.018(2) 0.0006(15) 0.0045(17) 0.0006(16)
C4 0.018(2) 0.010(2) 0.015(2) -0.0014(15) 0.0040(18) 0.0003(15)
C5 0.017(2) 0.010(2) 0.018(2) -0.0010(15) 0.0015(18) 0.0021(15)
C6 0.014(2) 0.010(2) 0.022(2) 0.0001(15) 0.0050(17) 0.0028(16)
N7 0.0166(18) 0.0121(16) 0.0179(18) -0.0007(13) 0.0057(15) -0.0016(14)
C7 0.021(2) 0.0087(19) 0.016(2) 0.0007(15) 0.0063(18) 0.0006(15)
C8 0.014(2) 0.010(2) 0.021(2) -0.0002(15) 0.0032(17) 0.0033(16)

loop_
_atom_type_symbol
_atom_type_description
_atom_type_scat_dispersion_real
_atom_type_scat_dispersion_imag
_atom_type_scat_source
C C 0.0033 0.0016 'International Tables Vol C Tables 4.2.6.8 and 6.1.1.4'
H H 0.0000 0.0000 'International Tables Vol C Tables 4.2.6.8 and 6.1.1.4'
N N 0.0061 0.0033 'International Tables Vol C Tables 4.2.6.8 and 6.1.1.4'
Br Br -0.2901 2.4595 'International Tables Vol C Tables 4.2.6.8 and 6.1.1.4'

loop_
_geom_angle_atom_site_label_1
_geom_angle_atom_site_label_2
_geom_angle_atom_site_label_3
_geom_angle
C8 N1 C2 107.6(4)
C8 N1 H1 126.2
C2 N1 H1 126.2
C3 C2 N1 110.6(4)
C3 C2 H2 124.7
N1 C2 H2 124.7
C2 C3 C7 107.0(4)
C2 C3 H3 126.5
C7 C3 H3 126.5
C5 C4 C7 116.9(4)
C5 C4 H4 121.5
C7 C4 H4 121.5
C4 C5 C6 121.8(4)
C4 C5 Br1 119.2(3)
C6 C5 Br1 119.0(3)
N7 C6 C5 123.1(4)
N7 C6 H6 118.4
C5 C6 H6 118.4
C6 N7 C8 114.9(3)
C4 C7 C3 136.6(4)
C4 C7 C8 116.9(4)
C3 C7 C8 106.4(4)
N7 C8 N1 125.4(4)
N7 C8 C7 126.3(4)
N1 C8 C7 108.3(4)

loop_
_geom_bond_atom_site_label_1
_geom_bond_atom_site_label_2
_geom_bond_distance
Br1 C5 1.902(4)
N1 C8 1.367(6)
N1 C2 1.383(5)
N1 H1 0.8800
C2 C3 1.361(6)
C2 H2 0.9500
C3 C7 1.418(6)
C3 H3 0.9500
C4 C5 1.385(6)
C4 C7 1.389(6)
C4 H4 0.9500
C5 C6 1.390(6)
C6 N7 1.337(5)
C6 H6 0.9500
N7 C8 1.339(5)
C7 C8 1.425(6)

loop_
_geom_hbond_atom_site_label_D
_geom_hbond_atom_site_label_H
_geom_hbond_atom_site_label_A
_geom_hbond_site_symmetry_A
_geom_hbond_distance_DH
_geom_hbond_distance_HA
_geom_hbond_distance_DA
_geom_hbond_angle_DHA
N1 H1 N7 3_666 0.88 2.12 2.960(5) 159
C4 H4 C4 4_565 0.95 2.82 3.738(6) 162
C4 H4 C5 4_565 0.95 2.84 3.656(6) 144

loop_
_cod_related_entry_id
_cod_related_entry_database
_cod_related_entry_code
1 ChemSpider 8483398
